data_7009472
loop_
_publ_author_name
'Li, Peiyi'
'Solanki, Nayan K.'
'Ehrenberg, Helmut'
'Feeder, Neil'
'Davies, John E.'
'Rawson, Jeremy M.'
'Halcrow, Malcolm A.'

_publ_section_title
;
 Copper(II) complexes of hydroquinone-containing Schiff bases. Towards
 a structural model for copper amine oxidases
;
_journal_issue 10
_journal_name_full 'Journal of the Chemical Society, Dalton Transactions'
_journal_page_first 1559
_journal_paper_doi 10.1039/b001320j
_journal_year 2000
_chemical_formula_moiety '[C15 H16 N3 O2 Cu] Cl O4'
_chemical_formula_sum 'C15 H16 Cl Cu N3 O6'
_chemical_formula_weight 433.30
_chemical_name_systematic
; 
[N-(2-{pyrid-2-ylmethylamino}ethyl)-2,5-dihydroxybenzaldimino]copper(II) 
perchlorate
;
_space_group_IT_number 14
_symmetry_cell_setting monoclinic
_symmetry_space_group_name_Hall '-P 2ybc'
_symmetry_space_group_name_H-M 'P 1 21/c 1'
_atom_sites_solution_hydrogens geom
_atom_sites_solution_primary direct
_atom_sites_solution_secondary difmap
_audit_creation_method SHELXL
_cell_angle_alpha 90.000
_cell_angle_beta 99.56(1)
_cell_angle_gamma 90.000
_cell_formula_units_Z 4
_cell_length_a 7.683(1)
_cell_length_b 11.404(1)
_cell_length_c 19.242(1)
_cell_measurement_reflns_used 25
_cell_measurement_temperature 180(2)
_cell_volume 1662.5(3)
_computing_cell_refinement 'Siemens XSCANS'
_computing_data_collection 'Siemens XSCANS'
_computing_data_reduction 'Siemens SHELXTL'
_computing_molecular_graphics 'Siemens SHELXTL'
_computing_publication_material 'Siemens SHELXTL'
_computing_structure_refinement 'SHELXL-97 (Sheldrick, 1997)'
_computing_structure_solution 'SHELXS-97 (Sheldrick, 1990)'
_diffrn_ambient_temperature 180
_diffrn_measured_fraction_theta_full 0.996
_diffrn_measured_fraction_theta_max 0.996
_diffrn_measurement_device 'Stoe STADI4 '
_diffrn_radiation_monochromator graphite
_diffrn_radiation_source 'fine-focus sealed tube'
_diffrn_radiation_type MoK\a
_diffrn_radiation_wavelength 0.71069
_diffrn_reflns_av_R_equivalents 0.0764
_diffrn_reflns_av_sigmaI/netI 0.0484
_diffrn_reflns_limit_h_max 9
_diffrn_reflns_limit_h_min -9
_diffrn_reflns_limit_k_max 13
_diffrn_reflns_limit_k_min -13
_diffrn_reflns_limit_l_max 22
_diffrn_reflns_limit_l_min -22
_diffrn_reflns_number 11232
_diffrn_reflns_theta_full 24.92
_diffrn_reflns_theta_max 24.92
_diffrn_reflns_theta_min 3.54
_diffrn_standards_interval_count 200
_diffrn_standards_number 3
_exptl_absorpt_coefficient_mu 1.514
_exptl_absorpt_correction_type none
_exptl_crystal_colour red
_exptl_crystal_density_diffrn 1.731
_exptl_crystal_description block
_exptl_crystal_F_000 884
_exptl_crystal_size_max 0.45
_exptl_crystal_size_mid 0.32
_exptl_crystal_size_min 0.30
_refine_diff_density_max 0.544
_refine_diff_density_min -0.901
_refine_diff_density_rms 0.078
_refine_ls_extinction_method none
_refine_ls_goodness_of_fit_ref 1.129
_refine_ls_hydrogen_treatment mixed
_refine_ls_matrix_type full
_refine_ls_number_parameters 288
_refine_ls_number_reflns 2891
_refine_ls_number_restraints 128
_refine_ls_restrained_S_all 1.185
_refine_ls_R_factor_all 0.0871
_refine_ls_R_factor_gt 0.0635
_refine_ls_shift/su_max 0.028
_refine_ls_shift/su_mean 0.002
_refine_ls_structure_factor_coef Fsqd
_refine_ls_weighting_details 'calc w=1/[\s^2^(Fo^2^)+(0.0342P)^2^+5.0480P] where P=(Fo^2^+2Fc^2^)/3'
_refine_ls_weighting_scheme calc
_refine_ls_wR_factor_gt 0.1344
_refine_ls_wR_factor_ref 0.1452
_reflns_number_observed 2216
_reflns_number_total 2891
_reflns_observed_criterion >2sigma(I)
_cod_data_source_file b001320j.txt
_cod_data_source_block mh9803a/PL2
_cod_depositor_comments
;
The following automatic conversions were performed:
'_symmetry_cell_setting' value 'Monoclinic' changed to 'monoclinic'
according to '/home/saulius/struct/CIF-dictionaries/cif_core.dic'
dictionary named 'cif_core.dic' version 2.4.1 from 2010-06-29.

Automatic conversion script
Id: cif_fix_enum 1527 2010-12-29 10:47:43Z saulius 
;
_cod_original_sg_symbol_H-M P2(1)/c
_cod_database_code 7009472

loop_
_symmetry_equiv_pos_as_xyz
'x, y, z'
'-x, y+1/2, -z+1/2'
'-x, -y, -z'
'x, -y-1/2, z-1/2'

loop_
_atom_site_label
_atom_site_type_symbol
_atom_site_fract_x
_atom_site_fract_y
_atom_site_fract_z
_atom_site_U_iso_or_equiv
_atom_site_adp_type
_atom_site_occupancy
_atom_site_symmetry_multiplicity
_atom_site_calc_flag
_atom_site_refinement_flags
_atom_site_disorder_assembly
_atom_site_disorder_group
Cu1 Cu 0.21832(11) 0.04337(7) 0.53728(4) 0.0512(3) Uani 1 1 d . . .
N2 N 0.1703(6) -0.1050(5) 0.5827(2) 0.0469(12) Uani 1 1 d D A .
C3A C 0.194(7) -0.2131(12) 0.5584(14) 0.055(14) Uani 0.70 1 d PD A 1
H3A H 0.2388 -0.2207 0.5167 0.066 Uiso 0.70 1 calc PR A 1
C4A C 0.154(6) -0.3135(13) 0.5924(15) 0.064(12) Uani 0.70 1 d PD A 1
H4A H 0.1663 -0.3871 0.5729 0.077 Uiso 0.70 1 calc PR A 1
C5A C 0.096(4) -0.3020(12) 0.6564(13) 0.096(11) Uani 0.70 1 d PD A 1
H5A H 0.0712 -0.3683 0.6812 0.115 Uiso 0.70 1 calc PR A 1
C6A C 0.075(4) -0.1935(15) 0.6828(10) 0.076(9) Uani 0.70 1 d PD A 1
H6A H 0.0351 -0.1851 0.7257 0.091 Uiso 0.70 1 calc PR A 1
C7A C 0.112(4) -0.0954(10) 0.6454(10) 0.059(9) Uani 0.70 1 d PD A 1
C8A C 0.102(2) 0.0290(10) 0.6720(8) 0.053(7) Uani 0.70 1 d PD A 1
H8A1 H -0.0037 0.0386 0.6929 0.064 Uiso 0.70 1 calc PR A 1
H8A2 H 0.2035 0.0451 0.7079 0.064 Uiso 0.70 1 calc PR A 1
N9A N 0.0982(10) 0.1114(6) 0.6133(4) 0.0533(19) Uani 0.70 1 d PD A 1
H9A H -0.0157 0.1291 0.5951 0.064 Uiso 0.70 1 calc PR A 1
C10A C 0.1968(14) 0.2188(9) 0.6309(5) 0.065(3) Uani 0.70 1 d PD A 1
H10A H 0.3124 0.1998 0.6570 0.078 Uiso 0.70 1 calc PR A 1
H10B H 0.1359 0.2667 0.6609 0.078 Uiso 0.70 1 calc PR A 1
C3B C 0.184(16) -0.211(2) 0.557(3) 0.04(3) Uiso 0.30 1 d PD A 2
H3B H 0.2074 -0.2199 0.5110 0.054 Uiso 0.30 1 calc PR A 2
C4B C 0.165(15) -0.308(3) 0.597(3) 0.07(3) Uiso 0.30 1 d PD A 2
H4B H 0.1881 -0.3829 0.5810 0.084 Uiso 0.30 1 calc PR A 2
C5B C 0.109(8) -0.2930(18) 0.661(3) 0.062(15) Uiso 0.30 1 d PD A 2
H5B H 0.0836 -0.3575 0.6870 0.074 Uiso 0.30 1 calc PR A 2
C6B C 0.092(9) -0.182(2) 0.685(2) 0.065(18) Uiso 0.30 1 d PD A 2
H6B H 0.0602 -0.1702 0.7295 0.078 Uiso 0.30 1 calc PR A 2
C7B C 0.122(9) -0.0866(14) 0.645(2) 0.043(16) Uiso 0.30 1 d PD A 2
C8B C 0.091(6) 0.0392(17) 0.666(3) 0.08(2) Uiso 0.30 1 d PD A 2
H8B1 H -0.0300 0.0619 0.6481 0.091 Uiso 0.30 1 calc PR A 2
H8B2 H 0.1108 0.0462 0.7168 0.091 Uiso 0.30 1 calc PR A 2
N9B N 0.215(2) 0.1173(11) 0.6356(8) 0.039(4) Uiso 0.30 1 d PD A 2
H9B H 0.3236 0.1243 0.6628 0.046 Uiso 0.30 1 calc PR A 2
C10B C 0.123(3) 0.2335(17) 0.6157(13) 0.053(8) Uiso 0.30 1 d PD A 2
H10C H 0.0006 0.2204 0.5951 0.064 Uiso 0.30 1 calc PR A 2
H10D H 0.1269 0.2828 0.6570 0.064 Uiso 0.30 1 calc PR A 2
C11 C 0.2187(10) 0.2893(6) 0.5642(3) 0.0623(18) Uani 1 1 d D . .
H11A H 0.1103 0.3304 0.5457 0.075 Uiso 1 1 calc R A 1
H11B H 0.3131 0.3463 0.5750 0.075 Uiso 1 1 calc R A 1
N12 N 0.2616(6) 0.2021(4) 0.5127(3) 0.0480(12) Uani 1 1 d . A .
C13 C 0.3191(8) 0.2348(6) 0.4569(3) 0.0501(15) Uani 1 1 d . . .
H13 H 0.3381 0.3146 0.4514 0.060 Uiso 1 1 calc R A .
C14 C 0.3566(7) 0.1571(5) 0.4020(3) 0.0431(13) Uani 1 1 d . A .
C15 C 0.3339(7) 0.0325(6) 0.4039(3) 0.0438(13) Uani 1 1 d . . .
C16 C 0.3732(7) -0.0301(6) 0.3464(3) 0.0477(14) Uani 1 1 d . A .
H16 H 0.3613 -0.1112 0.3461 0.057 Uiso 1 1 calc R . .
C17 C 0.4287(7) 0.0233(7) 0.2898(3) 0.0550(17) Uani 1 1 d . . .
H17 H 0.4515 -0.0219 0.2520 0.066 Uiso 1 1 calc R A .
C18 C 0.4512(8) 0.1438(7) 0.2886(3) 0.0566(17) Uani 1 1 d . A .
C19 C 0.4145(8) 0.2091(6) 0.3435(3) 0.0537(16) Uani 1 1 d . . .
H19 H 0.4280 0.2901 0.3424 0.064 Uiso 1 1 calc R A .
O20 O 0.2737(5) -0.0238(3) 0.45502(19) 0.0460(9) Uani 1 1 d . A .
O21 O 0.5077(7) 0.2002(5) 0.2327(3) 0.0799(16) Uani 1 1 d . . .
H21 H 0.5444 0.1516 0.2072 0.120 Uiso 1 1 calc R A .
Cl22 Cl 0.2450(3) -0.42470(15) 0.38962(10) 0.0718(6) Uani 1 1 d D . .
O23 O 0.3834(16) -0.4764(12) 0.3611(7) 0.110(5) Uani 0.70 1 d PD B 3
O24 O 0.264(2) -0.3031(6) 0.3974(7) 0.117(6) Uani 0.70 1 d PD B 3
O25 O 0.0791(11) -0.4466(8) 0.3381(5) 0.103(3) Uani 0.70 1 d PD B 3
O26 O 0.2084(13) -0.4791(7) 0.4501(4) 0.093(3) Uani 0.70 1 d PD B 3
O27 O 0.339(3) -0.445(2) 0.4591(7) 0.114(8) Uiso 0.30 1 d PD B 4
O28 O 0.236(4) -0.3007(12) 0.3785(15) 0.090(10) Uiso 0.30 1 d PD B 4
O29 O 0.077(2) -0.472(2) 0.3819(13) 0.121(9) Uiso 0.30 1 d PD B 4
O30 O 0.343(3) -0.476(3) 0.3406(12) 0.087(10) Uiso 0.30 1 d PD B 4

loop_
_atom_site_aniso_label
_atom_site_aniso_U_11
_atom_site_aniso_U_22
_atom_site_aniso_U_33
_atom_site_aniso_U_23
_atom_site_aniso_U_13
_atom_site_aniso_U_12
Cu1 0.0659(5) 0.0502(5) 0.0418(4) 0.0001(4) 0.0217(3) 0.0109(4)
N2 0.041(3) 0.062(3) 0.039(3) 0.002(2) 0.009(2) -0.003(2)
C3A 0.043(15) 0.075(19) 0.048(13) 0.001(5) 0.008(6) -0.018(6)
C4A 0.073(15) 0.066(15) 0.050(10) 0.009(5) 0.000(7) -0.029(9)
C5A 0.106(15) 0.122(17) 0.056(9) 0.024(8) 0.002(7) -0.069(12)
C6A 0.062(10) 0.131(19) 0.039(7) 0.005(7) 0.018(6) -0.044(10)
C7A 0.031(7) 0.103(16) 0.044(8) 0.003(6) 0.010(4) -0.008(6)
C8A 0.040(7) 0.093(13) 0.031(6) 0.003(5) 0.020(4) 0.010(6)
N9A 0.051(5) 0.063(5) 0.047(4) -0.007(4) 0.010(4) 0.010(4)
C10A 0.034(6) 0.107(10) 0.053(6) -0.042(6) 0.005(5) -0.014(6)
C11 0.078(5) 0.047(4) 0.060(4) -0.019(3) 0.006(4) 0.005(3)
N12 0.047(3) 0.048(3) 0.048(3) -0.010(2) 0.005(2) 0.000(2)
C13 0.049(4) 0.043(3) 0.057(4) 0.002(3) 0.008(3) -0.004(3)
C14 0.034(3) 0.051(4) 0.045(3) 0.003(3) 0.009(2) -0.001(3)
C15 0.040(3) 0.054(4) 0.039(3) 0.002(3) 0.010(2) 0.006(3)
C16 0.047(3) 0.049(4) 0.051(3) -0.003(3) 0.017(3) 0.000(3)
C17 0.040(3) 0.086(5) 0.043(3) -0.002(3) 0.017(3) 0.002(3)
C18 0.049(4) 0.078(5) 0.045(3) 0.014(3) 0.016(3) -0.006(3)
C19 0.046(3) 0.057(4) 0.059(4) 0.012(3) 0.008(3) -0.005(3)
O20 0.053(2) 0.046(2) 0.042(2) -0.0041(19) 0.0194(18) -0.004(2)
O21 0.084(4) 0.102(4) 0.060(3) 0.025(3) 0.030(3) -0.006(3)
Cl22 0.1129(16) 0.0500(10) 0.0622(10) -0.0024(8) 0.0425(11) -0.0087(10)
O23 0.127(10) 0.095(8) 0.127(10) -0.026(8) 0.083(9) -0.007(7)
O24 0.212(15) 0.047(5) 0.115(10) -0.033(5) 0.094(9) -0.055(6)
O25 0.140(8) 0.078(6) 0.085(6) -0.010(5) 0.003(5) -0.019(5)
O26 0.147(8) 0.079(6) 0.069(5) 0.012(4) 0.059(5) 0.008(6)

loop_
_atom_type_symbol
_atom_type_description
_atom_type_scat_dispersion_real
_atom_type_scat_dispersion_imag
_atom_type_scat_source
C C 0.0033 0.0016 'International Tables Vol C Tables 4.2.6.8 and 6.1.1.4'
H H 0.0000 0.0000 'International Tables Vol C Tables 4.2.6.8 and 6.1.1.4'
N N 0.0061 0.0033 'International Tables Vol C Tables 4.2.6.8 and 6.1.1.4'
O O 0.0106 0.0060 'International Tables Vol C Tables 4.2.6.8 and 6.1.1.4'
Cl Cl 0.1484 0.1585 'International Tables Vol C Tables 4.2.6.8 and 6.1.1.4'
Cu Cu 0.3201 1.2651 'International Tables Vol C Tables 4.2.6.8 and 6.1.1.4'

loop_
_geom_angle_atom_site_label_1
_geom_angle_atom_site_label_2
_geom_angle_atom_site_label_3
_geom_angle
_geom_angle_site_symmetry_1
_geom_angle_site_symmetry_3
_geom_angle_publ_flag
O20 Cu1 N12 96.02(18) . . ?
O20 Cu1 N2 96.29(18) . . ?
N12 Cu1 N2 167.5(2) . . ?
O20 Cu1 N9A 166.0(3) . . ?
N12 Cu1 N9A 86.2(2) . . ?
N2 Cu1 N9A 82.3(2) . . ?
O20 Cu1 N9B 167.6(5) . . ?
N12 Cu1 N9B 82.5(3) . . ?
N2 Cu1 N9B 85.0(3) . . ?
N9A Cu1 N9B 26.3(4) . . ?
C3B N2 C7B 122.6(17) . . ?
C3B N2 C3A 3(8) . . ?
C7B N2 C3A 122.2(11) . . ?
C3B N2 C7A 118.0(17) . . ?
C7B N2 C7A 5(2) . . ?
C3A N2 C7A 117.8(9) . . ?
C3B N2 Cu1 125.9(15) . . ?
C7B N2 Cu1 111.5(7) . . ?
C3A N2 Cu1 126.2(7) . . ?
C7A N2 Cu1 116.1(6) . . ?
N2 C3A C4A 123.1(9) . . ?
C3A C4A C5A 118.2(10) . . ?
C6A C5A C4A 119.7(8) . . ?
C5A C6A C7A 119.6(9) . . ?
N2 C7A C6A 121.5(8) . . ?
N2 C7A C8A 114.6(8) . . ?
C6A C7A C8A 123.7(10) . . ?
N9A C8A C7A 109.7(11) . . ?
C10A N9A C8A 114.8(9) . . ?
C10A N9A Cu1 102.2(5) . . ?
C8A N9A Cu1 111.2(6) . . ?
N9A C10A C11 111.7(7) . . ?
N2 C3B C4B 120.3(18) . . ?
C3B C4B C5B 118.5(17) . . ?
C6B C5B C4B 119.1(12) . . ?
C5B C6B C7B 120.0(17) . . ?
N2 C7B C6B 119.0(14) . . ?
N2 C7B C8B 118(2) . . ?
C6B C7B C8B 122.9(19) . . ?
N9B C8B C7B 108.7(18) . . ?
C8B N9B C10B 108.4(14) . . ?
C8B N9B Cu1 102.6(19) . . ?
C10B N9B Cu1 101.5(12) . . ?
C11 C10B N9B 106.4(13) . . ?
C10B C11 N12 110.6(10) . . ?
C10B C11 C10A 23.4(8) . . ?
N12 C11 C10A 105.9(6) . . ?
C13 N12 C11 120.8(5) . . ?
C13 N12 Cu1 125.4(4) . . ?
C11 N12 Cu1 113.7(4) . . ?
N12 C13 C14 124.9(6) . . ?
C19 C14 C15 119.7(5) . . ?
C19 C14 C13 117.0(6) . . ?
C15 C14 C13 123.3(5) . . ?
O20 C15 C16 119.5(6) . . ?
O20 C15 C14 124.1(5) . . ?
C16 C15 C14 116.3(5) . . ?
C17 C16 C15 122.7(6) . . ?
C16 C17 C18 120.5(6) . . ?
C19 C18 O21 118.8(7) . . ?
C19 C18 C17 119.2(6) . . ?
O21 C18 C17 122.0(6) . . ?
C18 C19 C14 121.6(6) . . ?
C15 O20 Cu1 126.0(4) . . ?
O26 Cl22 O24 112.7(6) . . ?
O26 Cl22 O23 114.3(7) . . ?
O24 Cl22 O23 112.6(6) . . ?
O29 Cl22 O30 110.6(11) . . ?
O29 Cl22 O27 110.6(10) . . ?
O30 Cl22 O27 108.2(10) . . ?
O29 Cl22 O28 110.5(11) . . ?
O30 Cl22 O28 108.9(11) . . ?
O27 Cl22 O28 107.9(10) . . ?
O26 Cl22 O25 102.2(5) . . ?
O24 Cl22 O25 107.4(7) . . ?
O23 Cl22 O25 106.6(7) . . ?

loop_
_geom_bond_atom_site_label_1
_geom_bond_atom_site_label_2
_geom_bond_distance
_geom_bond_site_symmetry_2
_geom_bond_publ_flag
Cu1 O20 1.870(4) . ?
Cu1 N12 1.915(5) . ?
Cu1 N2 1.967(5) . ?
Cu1 N9A 2.010(7) . ?
Cu1 N9B 2.075(16) . ?
N2 C3B 1.320(19) . ?
N2 C7B 1.326(18) . ?
N2 C3A 1.341(13) . ?
N2 C7A 1.361(11) . ?
C3A C4A 1.378(13) . ?
C4A C5A 1.385(12) . ?
C5A C6A 1.357(14) . ?
C6A C7A 1.386(13) . ?
C7A C8A 1.515(12) . ?
C8A N9A 1.465(14) . ?
N9A C10A 1.450(10) . ?
C10A C11 1.547(10) . ?
C3B C4B 1.37(2) . ?
C4B C5B 1.383(18) . ?
C5B C6B 1.368(18) . ?
C6B C7B 1.38(2) . ?
C7B C8B 1.52(2) . ?
C8B N9B 1.49(2) . ?
N9B C10B 1.521(17) . ?
C10B C11 1.472(17) . ?
C11 N12 1.480(7) . ?
N12 C13 1.282(7) . ?
C13 C14 1.446(8) . ?
C14 C19 1.408(8) . ?
C14 C15 1.432(8) . ?
C15 O20 1.320(6) . ?
C15 C16 1.392(8) . ?
C16 C17 1.376(8) . ?
C17 C18 1.386(10) . ?
C18 C19 1.360(9) . ?
C18 O21 1.383(7) . ?
Cl22 O29 1.384(12) . ?
Cl22 O26 1.388(6) . ?
Cl22 O24 1.399(7) . ?
Cl22 O23 1.405(7) . ?
Cl22 O30 1.424(12) . ?
Cl22 O27 1.428(12) . ?
Cl22 O28 1.430(12) . ?
Cl22 O25 1.500(8) . ?

loop_
_geom_hbond_atom_site_label_D
_geom_hbond_atom_site_label_H
_geom_hbond_atom_site_label_A
_geom_hbond_distance_DH
_geom_hbond_distance_HA
_geom_hbond_distance_DA
_geom_hbond_angle_DHA
_geom_hbond_site_symmetry_A
N9A H9A O20 0.91 2.38 3.106(9) 136.6 3_556
N9A H9A O24 0.91 2.77 3.520(16) 139.9 3_556
N9B H9B O21 0.91 2.68 3.388(18) 135.2 4_566
O21 H21 O23 0.82 2.10 2.918(14) 175.3 2_655
O21 H21 O28 0.82 2.61 3.14(3) 124.1 2_655
O21 H21 O30 0.82 1.99 2.81(3) 170.8 2_655
